data_4134521
loop_
_publ_author_name
'Zhan, Shun-Ze'
'Zhang, Guo-Hui'
'Li, Jing-Hong'
'Liu, Jia-Li'
'Zhu, Si-Hui'
'Lu, Weigang'
'Zheng, Ji'
'Ng, Seik Weng'
'Li, Dan'

_publ_section_title
;
 Exohedral Cuprofullerene: Sequentially Expanding Metal Olefin Up to a
 C<sub>60</sub>@Cu<sub>24</sub> Rhombicuboctahedron.
;
_journal_issue 13
_journal_name_full 'Journal of the American Chemical Society'
_journal_page_first 5943
_journal_page_last 5947
_journal_paper_doi 10.1021/jacs.0c00090
_journal_volume 142
_journal_year 2020
_chemical_formula_moiety 'C150 H120 Cu24 O72, 3(C20 H14 Cl2)'
_chemical_formula_sum 'C210 H162 Cl6 Cu24 O72'
_chemical_formula_weight 5575.05
_space_group_crystal_system trigonal
_space_group_IT_number 148
_space_group_name_Hall '-R 3'
_space_group_name_H-M_alt 'R -3 :H'
_atom_sites_solution_hydrogens geom
_atom_sites_solution_primary dual
_audit_creation_date 2019-10-01
_audit_creation_method
;
Olex2 1.2
(compiled 2018.05.29 svn.r3508 for OlexSys, GUI svn.r5506)
;
_cell_angle_alpha 90
_cell_angle_beta 90
_cell_angle_gamma 120
_cell_formula_units_Z 3
_cell_length_a 25.6664(6)
_cell_length_b 25.6664(6)
_cell_length_c 24.6267(9)
_cell_measurement_reflns_used 9249
_cell_measurement_temperature 100.00(11)
_cell_measurement_theta_max 73.7100
_cell_measurement_theta_min 3.4250
_cell_volume 14049.7(7)
_computing_cell_refinement 'CrysAlisPro 1.171.39.28b (Rigaku OD, 2015)'
_computing_data_collection 'CrysAlisPro 1.171.39.28b (Rigaku OD, 2015)'
_computing_data_reduction 'CrysAlisPro 1.171.39.28b (Rigaku OD, 2015)'
_computing_molecular_graphics 'Olex2 (Dolomanov et al., 2009)'
_computing_publication_material 'Olex2 (Dolomanov et al., 2009)'
_computing_structure_refinement 'ShelXL (Sheldrick, 2015)'
_computing_structure_solution 'ShelXT (Sheldrick, 2015)'
_diffrn_ambient_environment N~2~
_diffrn_ambient_temperature 100.00(11)
_diffrn_detector 'CCD plate'
_diffrn_measured_fraction_theta_full 0.991
_diffrn_measured_fraction_theta_max 0.963
_diffrn_measurement_details
;
List of Runs (angles in degrees, time in seconds):

  # Type    Start    End  Width  t~exp~   \w     \q     \k     \f   Frames
--------------------------------------------------------------------------
  1  \w    -48.00  15.00   0.50   10.00    --    0.00 -38.00  60.00  126
  2  \w    -84.00 -59.00   0.50   10.00    --    0.00 -38.00  60.00   50
  3  \w     33.00  58.00   0.50   10.00    --    0.00  27.00 -91.00   50
  4  \w     14.00 112.00   0.50   60.00    --   95.80 -30.00 -90.00  196
  5  \w    139.00 179.00   0.50   60.00    --   95.80  15.00 -30.00   80
  6  \w     72.00 102.00   0.50   60.00    --   95.80  15.00 -30.00   60
  7  \w      9.00 111.00   0.50   60.00    --   95.80 -27.00 106.00  204
  8  \w    150.00 176.00   0.50   60.00    --   95.80  15.00  90.00   52
  9  \w     85.00 130.00   0.50   60.00    --   95.80  15.00  90.00   90
;
_diffrn_measurement_device 'four-circle diffractometer'
_diffrn_measurement_device_type 'XtaLAB AFC12 (RINC): Kappa single'
_diffrn_measurement_method '\w scans'
_diffrn_orient_matrix_type 'CrysAlisPro convention (1999,Acta A55,543-557)'
_diffrn_orient_matrix_UB_11 -0.0672352000
_diffrn_orient_matrix_UB_12 -0.0247037000
_diffrn_orient_matrix_UB_13 -0.0119109000
_diffrn_orient_matrix_UB_21 0.0117125000
_diffrn_orient_matrix_UB_22 -0.0030851000
_diffrn_orient_matrix_UB_23 -0.0609534000
_diffrn_orient_matrix_UB_31 -0.0120483000
_diffrn_orient_matrix_UB_32 -0.0647104000
_diffrn_orient_matrix_UB_33 0.0075112000
_diffrn_radiation_monochromator graphite
_diffrn_radiation_probe x-ray
_diffrn_radiation_type CuK\a
_diffrn_radiation_wavelength 1.54184
_diffrn_reflns_av_R_equivalents 0.0337
_diffrn_reflns_av_unetI/netI 0.0284
_diffrn_reflns_Laue_measured_fraction_full 0.991
_diffrn_reflns_Laue_measured_fraction_max 0.963
_diffrn_reflns_limit_h_max 32
_diffrn_reflns_limit_h_min -27
_diffrn_reflns_limit_k_max 16
_diffrn_reflns_limit_k_min -22
_diffrn_reflns_limit_l_max 30
_diffrn_reflns_limit_l_min -30
_diffrn_reflns_number 15603
_diffrn_reflns_point_group_measured_fraction_full 0.991
_diffrn_reflns_point_group_measured_fraction_max 0.963
_diffrn_reflns_theta_full 67.684
_diffrn_reflns_theta_max 74.216
_diffrn_reflns_theta_min 3.444
_diffrn_source 'fine-focus sealed X-ray tube'
_diffrn_source_type 'Enhance (Cu) X-ray Source'
_exptl_absorpt_coefficient_mu 4.475
_exptl_absorpt_correction_T_max 1.00000
_exptl_absorpt_correction_T_min 0.19242
_exptl_absorpt_correction_type multi-scan
_exptl_absorpt_process_details
;
CrysAlisPro 1.171.39.28b (Rigaku Oxford Diffraction, 2015)
Empirical absorption correction using spherical harmonics,
 implemented in SCALE3 ABSPACK scaling algorithm.
;
_exptl_crystal_colour red
_exptl_crystal_colour_primary red
_exptl_crystal_density_diffrn 1.977
_exptl_crystal_description block
_exptl_crystal_F_000 8388
_exptl_crystal_size_max 0.05
_exptl_crystal_size_mid 0.03
_exptl_crystal_size_min 0.01
_refine_diff_density_max 2.032
_refine_diff_density_min -1.023
_refine_diff_density_rms 0.141
_refine_ls_extinction_method none
_refine_ls_goodness_of_fit_ref 1.070
_refine_ls_hydrogen_treatment constr
_refine_ls_matrix_type full
_refine_ls_number_parameters 524
_refine_ls_number_reflns 6122
_refine_ls_number_restraints 60
_refine_ls_restrained_S_all 1.112
_refine_ls_R_factor_all 0.0598
_refine_ls_R_factor_gt 0.0547
_refine_ls_shift/su_max 0.001
_refine_ls_shift/su_mean 0.000
_refine_ls_structure_factor_coef Fsqd
_refine_ls_weighting_details 'w=1/[\s^2^(Fo^2^)+(0.0904P)^2^+135.6152P] where P=(Fo^2^+2Fc^2^)/3'
_refine_ls_weighting_scheme calc
_refine_ls_wR_factor_gt 0.1495
_refine_ls_wR_factor_ref 0.1539
_reflns_Friedel_coverage 0.000
_reflns_number_gt 5451
_reflns_number_total 6122
_reflns_threshold_expression 'I > 2\s(I)'
_cod_data_source_file ja0c00090_si_002.cif
_cod_data_source_block 4
_cod_depositor_comments 'Adding full bibliography for 4134518--4134521.cif.'
_cod_original_cell_volume 14049.7(8)
_cod_original_sg_symbol_H-M 'R -3'
_cod_database_code 4134521
_shelx_shelxl_version_number 2017/1
_chemical_oxdiff_formula 'C H O Cu'
_shelx_space_group_comment
;
The symmetry employed for this shelxl refinement is uniquely defined
by the following loop, which should always be used as a source of
symmetry information in preference to the above space-group names.
They are only intended as comments.
;
_reflns_odcompleteness_completeness 99.14
_reflns_odcompleteness_iscentric 1
_reflns_odcompleteness_theta 66.97
_olex2_refinement_description
;
1. Fixed Uiso
 At 1.2 times of:
  All C(H) groups, All C(H,H) groups
 At 1.5 times of:
  All O(H) groups
2. Restrained distances
 C19-C20
 1.3 with sigma of 0.02
 O8'-O7
 2.2 with sigma of 0.02
 O8'-C20
 1.2 with sigma of 0.02
 Cl1'-C29
 1.5 with sigma of 0.02
 C28-Cl1'
 2.6 with sigma of 0.02
 C30-Cl1'
 2.6 with sigma of 0.02
3. Rigid bond restraints
 C26, C27
 with sigma for 1-2 distances of 0.01 and sigma for 1-3 distances of 0.01
 C27, C28
 with sigma for 1-2 distances of 0.01 and sigma for 1-3 distances of 0.01
 C28, C29
 with sigma for 1-2 distances of 0.01 and sigma for 1-3 distances of 0.01
 C26, C35
 with sigma for 1-2 distances of 0.01 and sigma for 1-3 distances of 0.01
 C29, C30
 with sigma for 1-2 distances of 0.01 and sigma for 1-3 distances of 0.01
 C30, C35
 with sigma for 1-2 distances of 0.01 and sigma for 1-3 distances of 0.01
4. Uiso/Uaniso restraints and constraints
Uanis(C19) \\sim Ueq: with sigma of 0.001 and sigma for terminal atoms of 0.002
Uanis(C28) \\sim Ueq, Uanis(C27) \\sim Ueq, Uanis(C29) \\sim Ueq: with sigma of
0.001 and sigma for terminal atoms of 0.002
Uanis(C19') \\sim Ueq, Uanis(O8) \\sim Ueq: with sigma of 0.001 and sigma for
terminal atoms of 0.002
Uanis(O8') \\sim Ueq: with sigma of 0.001 and sigma for terminal atoms of 0.002
Uanis(Cl1') \\sim Ueq, Uanis(Cl1') \\sim Ueq: with sigma of 0.001 and sigma for
terminal atoms of 0.002
5. Others
 Fixed Sof: O6(0.6) H6(0.6) O6'(0.4) H6'(0.4) O8(0.6) H8(0.6) O8'(0.4)
 H8'(0.4) C16(0.6) C16'(0.4) C17(0.6) H17A(0.6) H17B(0.6) C17'(0.4) H17C(0.4)
 H17D(0.4) C18(0.6) H18A(0.6) H18B(0.6) C18'(0.4) H18C(0.4) H18D(0.4) C19(0.6)
 H19A(0.6) H19B(0.6) C19'(0.4) H19C(0.4) H19D(0.4) Cl1(0.5) Cl1'(0.5) H26(0.5)
 H29(0.5)
6.a Secondary CH2 refined with riding coordinates:
 C12(H12A,H12B), C13(H13A,H13B), C14(H14A,H14B), C17(H17A,H17B), C17'(H17C,
 H17D), C18(H18A,H18B), C18'(H18C,H18D), C19(H19A,H19B), C19'(H19C,H19D),
 C22(H22A,H22B), C23(H23A,H23B), C24(H24A,H24B)
6.b Aromatic/amide H refined with riding coordinates:
 C26(H26), C29(H29), C28(H28), C27(H27), C31(H31), C32(H32), C33(H33), C34(H34)
6.c Fitted hexagon refined as free rotating group:
 C26(C35,C30,C29,C28,C27)
6.d Idealised tetrahedral OH refined as rotating group:
 O6(H6), O6'(H6'), O8(H8), O8'(H8')
;
_olex2_submission_special_instructions 'No special instructions were received'
_oxdiff_exptl_absorpt_empirical_details
;
Empirical correction (ABSPACK) includes:
- Absorption correction using spherical harmonics
- Frame scaling
;
_oxdiff_exptl_absorpt_empirical_full_max 5.732
_oxdiff_exptl_absorpt_empirical_full_min 0.635

loop_
_space_group_symop_operation_xyz
'x, y, z'
'-y, x-y, z'
'-x+y, -x, z'
'x+2/3, y+1/3, z+1/3'
'-y+2/3, x-y+1/3, z+1/3'
'-x+y+2/3, -x+1/3, z+1/3'
'x+1/3, y+2/3, z+2/3'
'-y+1/3, x-y+2/3, z+2/3'
'-x+y+1/3, -x+2/3, z+2/3'
'-x, -y, -z'
'y, -x+y, -z'
'x-y, x, -z'
'-x+2/3, -y+1/3, -z+1/3'
'y+2/3, -x+y+1/3, -z+1/3'
'x-y+2/3, x+1/3, -z+1/3'
'-x+1/3, -y+2/3, -z+2/3'
'y+1/3, -x+y+2/3, -z+2/3'
'x-y+1/3, x+2/3, -z+2/3'

loop_
_atom_site_label
_atom_site_type_symbol
_atom_site_fract_x
_atom_site_fract_y
_atom_site_fract_z
_atom_site_U_iso_or_equiv
_atom_site_adp_type
_atom_site_occupancy
_atom_site_site_symmetry_order
_atom_site_calc_flag
_atom_site_refinement_flags_posn
_atom_site_refinement_flags_adp
_atom_site_refinement_flags_occupancy
_atom_site_disorder_assembly
_atom_site_disorder_group
Cu1 Cu 0.58663(3) 0.31407(3) 0.53990(2) 0.02003(17) Uani 1 1 d . . . . .
Cu2 Cu 0.46709(2) 0.20942(3) 0.45703(2) 0.02006(17) Uani 1 1 d . . . . .
Cu3 Cu 0.43234(2) 0.15718(2) 0.33509(2) 0.02052(17) Uani 1 1 d . . . . .
Cu4 Cu 0.44688(2) 0.27536(3) 0.25276(2) 0.02099(17) Uani 1 1 d . . . . .
O1 O 0.55708(14) 0.25088(14) 0.59455(13) 0.0285(7) Uani 1 1 d . . . . .
O2 O 0.61970(14) 0.21505(15) 0.58736(15) 0.0350(8) Uani 1 1 d . . . . .
O3 O 0.44761(14) 0.15363(13) 0.51749(13) 0.0290(7) Uani 1 1 d . . . . .
O4 O 0.48267(16) 0.09364(15) 0.49196(15) 0.0370(8) Uani 1 1 d . . . . .
O5 O 0.48750(15) 0.28765(15) 0.52117(14) 0.0335(7) Uani 1 1 d . . . . .
O6 O 0.4802(2) 0.3282(2) 0.6031(2) 0.0226(10) Uani 0.6 1 d . . P A 1
H6 H 0.516756 0.349780 0.600769 0.034 Uiso 0.6 1 calc GR . P A 1
O6' O 0.3830(5) 0.2422(7) 0.5318(5) 0.060(3) Uani 0.4 1 d . . P B 2
H6' H 0.378878 0.236732 0.498942 0.089 Uiso 0.4 1 calc GR . P B 2
O7 O 0.50533(13) 0.42693(14) 0.42399(13) 0.0269(6) Uani 1 1 d D . . . .
O8 O 0.5013(4) 0.4299(4) 0.5162(3) 0.0285(18) Uani 0.6 1 d . U P C 1
H8 H 0.533355 0.460866 0.510937 0.043 Uiso 0.6 1 calc GR . P C 1
O8' O 0.4184(4) 0.3489(4) 0.4545(5) 0.031(2) Uani 0.4 1 d D U P C 2
H8' H 0.399921 0.356742 0.431932 0.046 Uiso 0.4 1 calc GR . P C 2
O9 O 0.38720(14) 0.19778(15) 0.44293(12) 0.0302(7) Uani 1 1 d . . . . .
O10 O 0.35994(15) 0.1532(2) 0.36178(16) 0.0479(10) Uani 1 1 d . . . . .
O11 O 0.37424(16) 0.26335(18) 0.2878(2) 0.0589(13) Uani 1 1 d . . . . .
O12 O 0.40497(13) 0.33942(16) 0.34634(14) 0.0349(8) Uani 1 1 d . . . . .
C1 C 0.61968(16) 0.34919(17) 0.46677(16) 0.0185(7) Uani 1 1 d . . . . .
C2 C 0.60313(16) 0.28695(16) 0.46774(16) 0.0178(7) Uani 1 1 d . . . . .
C3 C 0.55340(17) 0.24350(17) 0.43324(16) 0.0189(8) Uani 1 1 d . . . . .
C4 C 0.52210(16) 0.26404(17) 0.39924(16) 0.0183(7) Uani 1 1 d . . . . .
C5 C 0.52137(16) 0.19886(16) 0.32249(16) 0.0177(7) Uani 1 1 d . . . . .
C6 C 0.50436(16) 0.24032(17) 0.34350(16) 0.0188(7) Uani 1 1 d . . . . .
C7 C 0.51104(16) 0.29008(17) 0.30930(16) 0.0183(7) Uani 1 1 d . . . . .
C8 C 0.53394(16) 0.29662(17) 0.25517(15) 0.0176(7) Uani 1 1 d . . . . .
C9 C 0.54149(16) 0.32795(17) 0.39809(16) 0.0178(7) Uani 1 1 d . . . . .
C10 C 0.58807(17) 0.36853(17) 0.43037(15) 0.0174(7) Uani 1 1 d . . . . .
C11 C 0.57236(19) 0.21279(19) 0.60478(18) 0.0258(9) Uani 1 1 d . . . . .
C12 C 0.5326(2) 0.1617(2) 0.6430(2) 0.0311(10) Uani 1 1 d . . . . .
H12A H 0.538293 0.177720 0.679590 0.037 Uiso 1 1 calc R . . . .
H12B H 0.546222 0.132555 0.642704 0.037 Uiso 1 1 calc R . . . .
C13 C 0.4652(2) 0.1288(2) 0.6300(2) 0.0322(10) Uani 1 1 d . . . . .
H13A H 0.443128 0.106624 0.661976 0.039 Uiso 1 1 calc R . . . .
H13B H 0.453329 0.158438 0.622148 0.039 Uiso 1 1 calc R . . . .
C14 C 0.4472(2) 0.0856(2) 0.5828(2) 0.0339(10) Uani 1 1 d . . . . .
H14A H 0.404239 0.057711 0.585198 0.041 Uiso 1 1 calc R . . . .
H14B H 0.467339 0.062424 0.586660 0.041 Uiso 1 1 calc R . . . .
C15 C 0.46068(19) 0.11343(19) 0.52654(19) 0.0273(9) Uani 1 1 d . . . . .
C16 C 0.4591(5) 0.2987(5) 0.5577(5) 0.023(2) Uani 0.6 1 d . . P A 1
C16' C 0.4411(10) 0.2812(10) 0.5432(10) 0.041(5) Uani 0.4 1 d . . P B 2
C17 C 0.3935(3) 0.2777(3) 0.5491(3) 0.0175(13) Uani 0.6 1 d . . P A 1
H17A H 0.372564 0.266182 0.583682 0.021 Uiso 0.6 1 calc R . P A 1
H17B H 0.375841 0.242739 0.525553 0.021 Uiso 0.6 1 calc R . P A 1
C17' C 0.4488(8) 0.3254(7) 0.5823(7) 0.047(3) Uani 0.4 1 d . . P B 2
H17C H 0.489073 0.343381 0.597305 0.057 Uiso 0.4 1 calc R . P B 2
H17D H 0.420515 0.305939 0.611797 0.057 Uiso 0.4 1 calc R . P B 2
C18 C 0.3864(3) 0.3279(3) 0.5236(3) 0.0200(13) Uani 0.6 1 d . . P A 1
H18A H 0.343911 0.313218 0.517617 0.024 Uiso 0.6 1 calc R . P A 1
H18B H 0.400826 0.361084 0.549115 0.024 Uiso 0.6 1 calc R . P A 1
C18' C 0.4394(8) 0.3749(8) 0.5588(6) 0.053(4) Uani 0.4 1 d . . P B 2
H18C H 0.440001 0.400710 0.587923 0.063 Uiso 0.4 1 calc R . P B 2
H18D H 0.400259 0.357083 0.541409 0.063 Uiso 0.4 1 calc R . P B 2
C19 C 0.4183(4) 0.3507(4) 0.4721(4) 0.030(2) Uani 0.6 1 d D U P A 1
H19A H 0.421079 0.317570 0.456198 0.036 Uiso 0.6 1 calc R . P A 1
H19B H 0.391342 0.356940 0.448943 0.036 Uiso 0.6 1 calc R . P A 1
C19' C 0.4908(10) 0.4145(9) 0.5153(9) 0.040(5) Uani 0.4 1 d . U P B 2
H19C H 0.503481 0.456590 0.521350 0.048 Uiso 0.4 1 calc R . P B 2
H19D H 0.525203 0.409500 0.522135 0.048 Uiso 0.4 1 calc R . P B 2
C20 C 0.4757(2) 0.4022(2) 0.4654(2) 0.0351(11) Uani 1 1 d D . . . .
C21 C 0.35097(19) 0.1750(2) 0.40388(19) 0.0287(9) Uani 1 1 d . . . . .
C22 C 0.2909(2) 0.1719(3) 0.4088(2) 0.0409(13) Uani 1 1 d . . . . .
H22A H 0.292165 0.195606 0.439998 0.049 Uiso 1 1 calc R . . . .
H22B H 0.260357 0.130480 0.415915 0.049 Uiso 1 1 calc R . . . .
C23 C 0.27193(19) 0.1937(2) 0.3597(2) 0.0310(10) Uani 1 1 d . . . . .
H23A H 0.229063 0.178963 0.362233 0.037 Uiso 1 1 calc R . . . .
H23B H 0.278530 0.175982 0.327515 0.037 Uiso 1 1 calc R . . . .
C24 C 0.3044(2) 0.2622(2) 0.3520(3) 0.0480(15) Uani 1 1 d . . . . .
H24A H 0.279708 0.271983 0.329065 0.058 Uiso 1 1 calc R . . . .
H24B H 0.307688 0.280794 0.387108 0.058 Uiso 1 1 calc R . . . .
C25 C 0.3668(2) 0.2898(2) 0.3271(2) 0.0336(10) Uani 1 1 d . . . . .
Cl1 Cl 0.21274(13) -0.01211(13) 0.44676(10) 0.0442(6) Uani 0.5 1 d . . P D 1
Cl1' Cl 0.29064(17) 0.13538(17) 0.63881(15) 0.0679(9) Uani 0.5 1 d D U P D 2
C26 C 0.2275(2) 0.0254(2) 0.50098(16) 0.081(2) Uani 1 1 d . U . . .
H26 H 0.216156 0.001737 0.469845 0.097 Uiso 0.5 1 calc R . P D 2
C35 C 0.18391(15) 0.02050(17) 0.53748(18) 0.0457(13) Uani 1 1 d G U . D .
C30 C 0.20080(19) 0.0559(2) 0.58402(16) 0.0616(17) Uani 1 1 d DG U . D .
C29 C 0.2612(2) 0.0961(2) 0.59407(17) 0.0715(19) Uani 1 1 d DG U . D .
H29 H 0.272532 0.119792 0.625208 0.086 Uiso 0.5 1 calc R . P E 1
C28 C 0.30478(15) 0.1010(2) 0.5576(2) 0.092(3) Uani 1 1 d DG U . D .
H28 H 0.345209 0.127970 0.564295 0.110 Uiso 1 1 calc R . . . .
C27 C 0.28789(18) 0.0657(2) 0.51103(19) 0.0663(18) Uani 1 1 d G U . D .
H27 H 0.317022 0.068943 0.486613 0.080 Uiso 1 1 calc R . . . .
C31 C 0.1587(3) 0.0519(3) 0.6211(3) 0.0476(13) Uani 1 1 d . . . . .
H31 H 0.170404 0.075715 0.652111 0.057 Uiso 1 1 calc R . . D .
C32 C 0.0975(4) 0.0109(3) 0.6109(3) 0.0661(19) Uani 1 1 d . . . . .
H32 H 0.069582 0.008200 0.636375 0.079 Uiso 1 1 calc R . . . .
C33 C 0.0770(2) -0.0242(2) 0.5675(2) 0.0405(12) Uani 1 1 d . . . . .
H33 H 0.036088 -0.049873 0.561592 0.049 Uiso 1 1 calc R . . . .
C34 C 0.1208(3) -0.0201(3) 0.5310(3) 0.0538(15) Uani 1 1 d . . . . .
H34 H 0.108125 -0.045270 0.500769 0.065 Uiso 1 1 calc R . . D .

loop_
_atom_site_aniso_label
_atom_site_aniso_U_11
_atom_site_aniso_U_22
_atom_site_aniso_U_33
_atom_site_aniso_U_23
_atom_site_aniso_U_13
_atom_site_aniso_U_12
Cu1 0.0188(3) 0.0167(3) 0.0241(3) -0.0006(2) 0.0023(2) 0.0085(2)
Cu2 0.0143(3) 0.0179(3) 0.0263(3) 0.0031(2) 0.0008(2) 0.0069(2)
Cu3 0.0140(3) 0.0153(3) 0.0300(3) -0.0012(2) 0.0013(2) 0.0056(2)
Cu4 0.0141(3) 0.0190(3) 0.0299(3) -0.0021(2) -0.0012(2) 0.0083(2)
O1 0.0302(16) 0.0292(16) 0.0309(16) 0.0055(12) 0.0073(12) 0.0184(13)
O2 0.0242(16) 0.0294(16) 0.054(2) 0.0180(15) 0.0141(14) 0.0154(14)
O3 0.0329(16) 0.0216(15) 0.0336(16) 0.0052(12) 0.0020(13) 0.0143(13)
O4 0.0350(18) 0.0332(18) 0.050(2) 0.0185(15) 0.0173(15) 0.0222(15)
O5 0.0323(17) 0.0321(17) 0.0448(19) 0.0108(14) 0.0142(14) 0.0228(15)
O6 0.017(2) 0.030(3) 0.022(2) -0.0088(19) -0.006(2) 0.013(2)
O6' 0.037(6) 0.083(9) 0.051(6) 0.012(7) 0.009(5) 0.025(6)
O7 0.0235(15) 0.0264(15) 0.0343(16) 0.0038(12) 0.0062(12) 0.0153(13)
O8 0.028(2) 0.029(2) 0.023(2) -0.0017(17) 0.0009(15) 0.0099(17)
O8' 0.029(3) 0.031(3) 0.031(3) 0.0012(19) 0.0021(19) 0.0137(19)
O9 0.0204(15) 0.0444(19) 0.0269(15) 0.0001(13) 0.0001(12) 0.0170(14)
O10 0.0170(15) 0.068(3) 0.052(2) -0.0325(19) -0.0032(15) 0.0167(17)
O11 0.0196(17) 0.041(2) 0.104(4) -0.033(2) 0.0152(19) 0.0062(15)
O12 0.0156(14) 0.0424(19) 0.0353(17) -0.0086(14) 0.0005(12) 0.0060(14)
C1 0.0144(17) 0.0174(18) 0.0236(18) -0.0026(14) -0.0010(14) 0.0077(15)
C2 0.0121(17) 0.0150(17) 0.0245(18) 0.0000(14) 0.0012(14) 0.0053(14)
C3 0.0156(17) 0.0161(17) 0.0245(19) 0.0005(14) 0.0026(14) 0.0076(15)
C4 0.0101(16) 0.0158(18) 0.0269(19) 0.0003(14) 0.0022(14) 0.0050(14)
C5 0.0131(17) 0.0138(17) 0.0242(18) 0.0033(14) -0.0008(14) 0.0053(14)
C6 0.0116(17) 0.0158(17) 0.0275(19) 0.0006(15) -0.0004(14) 0.0057(14)
C7 0.0121(16) 0.0137(17) 0.029(2) -0.0016(14) -0.0015(14) 0.0060(14)
C8 0.0130(16) 0.0159(17) 0.0239(18) -0.0004(14) -0.0021(14) 0.0071(14)
C9 0.0134(17) 0.0171(18) 0.0247(18) 0.0014(14) 0.0013(14) 0.0089(15)
C10 0.0162(17) 0.0156(17) 0.0219(18) -0.0006(14) 0.0015(14) 0.0091(15)
C11 0.021(2) 0.0196(19) 0.034(2) 0.0013(16) -0.0003(16) 0.0085(16)
C12 0.024(2) 0.031(2) 0.037(2) 0.0100(19) 0.0044(18) 0.0123(19)
C13 0.025(2) 0.029(2) 0.038(2) 0.0099(19) 0.0077(18) 0.0098(19)
C14 0.032(2) 0.022(2) 0.042(3) 0.0099(19) 0.002(2) 0.0087(19)
C15 0.020(2) 0.0187(19) 0.037(2) 0.0051(17) -0.0009(17) 0.0051(16)
C16 0.017(5) 0.016(5) 0.030(6) 0.001(4) 0.001(4) 0.003(4)
C16' 0.041(13) 0.031(11) 0.051(13) 0.014(8) 0.021(9) 0.018(10)
C17 0.019(3) 0.012(3) 0.022(3) -0.007(2) -0.002(2) 0.007(3)
C17' 0.060(10) 0.041(8) 0.043(8) 0.000(6) 0.018(8) 0.027(8)
C18 0.016(3) 0.018(3) 0.030(3) 0.001(2) 0.007(2) 0.011(3)
C18' 0.056(9) 0.062(10) 0.047(8) 0.009(7) 0.013(7) 0.035(8)
C19 0.030(2) 0.030(2) 0.030(2) 0.0005(10) 0.0005(10) 0.0150(14)
C19' 0.040(5) 0.040(5) 0.040(5) 0.0000(10) 0.0001(10) 0.020(3)
C20 0.038(3) 0.039(3) 0.045(3) 0.014(2) 0.014(2) 0.031(2)
C21 0.0172(19) 0.033(2) 0.033(2) -0.0039(18) 0.0018(16) 0.0101(18)
C22 0.022(2) 0.070(4) 0.032(2) -0.013(2) -0.0027(18) 0.024(2)
C23 0.0160(19) 0.032(2) 0.042(3) -0.0049(19) 0.0051(17) 0.0098(18)
C24 0.021(2) 0.030(3) 0.087(4) -0.012(3) 0.014(3) 0.008(2)
C25 0.018(2) 0.030(2) 0.052(3) -0.001(2) 0.0102(19) 0.0119(18)
Cl1 0.0498(14) 0.0532(15) 0.0330(12) -0.0036(10) -0.0023(10) 0.0284(12)
Cl1' 0.0666(12) 0.0681(12) 0.0661(12) 0.0008(9) -0.0029(9) 0.0316(9)
C26 0.082(5) 0.081(5) 0.097(6) 0.043(5) 0.030(4) 0.055(4)
C35 0.041(3) 0.038(3) 0.060(3) 0.025(2) 0.005(2) 0.021(2)
C30 0.070(4) 0.049(4) 0.076(4) 0.024(3) 0.007(3) 0.038(3)
C29 0.072(2) 0.071(2) 0.072(2) 0.0023(10) -0.0029(10) 0.0361(13)
C28 0.092(3) 0.092(3) 0.093(3) 0.0024(10) -0.0009(10) 0.0464(15)
C27 0.065(2) 0.066(2) 0.069(2) 0.0050(10) -0.0002(10) 0.0338(12)
C31 0.063(4) 0.036(3) 0.052(3) 0.000(2) -0.004(3) 0.031(3)
C32 0.076(5) 0.047(4) 0.083(5) 0.010(3) -0.002(4) 0.037(4)
C33 0.031(2) 0.033(3) 0.051(3) 0.010(2) 0.000(2) 0.011(2)
C34 0.052(4) 0.042(3) 0.065(4) 0.015(3) 0.005(3) 0.022(3)

loop_
_atom_type_symbol
_atom_type_description
_atom_type_scat_dispersion_real
_atom_type_scat_dispersion_imag
_atom_type_scat_source
C C 0.0181 0.0091 'International Tables Vol C Tables 4.2.6.8 and 6.1.1.4'
H H 0.0000 0.0000 'International Tables Vol C Tables 4.2.6.8 and 6.1.1.4'
Cl Cl 0.3639 0.7018 'International Tables Vol C Tables 4.2.6.8 and 6.1.1.4'
Cu Cu -1.9646 0.5888 'International Tables Vol C Tables 4.2.6.8 and 6.1.1.4'
O O 0.0492 0.0322 'International Tables Vol C Tables 4.2.6.8 and 6.1.1.4'

loop_
_geom_angle_atom_site_label_1
_geom_angle_atom_site_label_2
_geom_angle_atom_site_label_3
_geom_angle
_geom_angle_site_symmetry_1
_geom_angle_site_symmetry_3
_geom_angle_publ_flag
O1 Cu1 O2 97.87(14) . 3_665 ?
O1 Cu1 O5 88.88(12) . . ?
O1 Cu1 C1 153.90(14) . . ?
O1 Cu1 C2 112.40(14) . . ?
O2 Cu1 O5 90.28(13) 3_665 . ?
O2 Cu1 C1 107.66(15) 3_665 . ?
O2 Cu1 C2 149.05(15) 3_665 . ?
C1 Cu1 O5 96.20(13) . . ?
C1 Cu1 C2 41.65(15) . . ?
C2 Cu1 O5 96.42(14) . . ?
O3 Cu2 O5 88.87(12) . . ?
O3 Cu2 O9 99.19(14) . . ?
O3 Cu2 C3 111.26(15) . . ?
O3 Cu2 C4 152.82(15) . . ?
O9 Cu2 O5 91.05(13) . . ?
O9 Cu2 C3 148.92(15) . . ?
O9 Cu2 C4 107.47(14) . . ?
C3 Cu2 O5 95.47(13) . . ?
C4 Cu2 O5 95.72(13) . . ?
C4 Cu2 C3 41.70(15) . . ?
O10 Cu3 O7 92.78(15) . 18_545 ?
O10 Cu3 O12 97.73(17) . 18_545 ?
O10 Cu3 C5 153.34(16) . . ?
O10 Cu3 C6 111.74(16) . . ?
O12 Cu3 O7 89.64(12) 18_545 18_545 ?
O12 Cu3 C5 108.33(16) 18_545 . ?
O12 Cu3 C6 149.84(16) 18_545 . ?
C5 Cu3 O7 92.93(13) . 18_545 ?
C5 Cu3 C6 41.77(15) . . ?
C6 Cu3 O7 95.02(13) . 18_545 ?
O4 Cu4 O7 88.39(12) 17 18_545 ?
O4 Cu4 C7 147.68(15) 17 . ?
O4 Cu4 C8 106.57(15) 17 . ?
O11 Cu4 O4 101.1(2) . 17 ?
O11 Cu4 O7 94.12(14) . 18_545 ?
O11 Cu4 C7 110.46(19) . . ?
O11 Cu4 C8 151.49(19) . . ?
C7 Cu4 O7 95.73(13) . 18_545 ?
C8 Cu4 O7 93.24(13) . 18_545 ?
C8 Cu4 C7 41.30(15) . . ?
C11 O1 Cu1 130.4(3) . . ?
C11 O2 Cu1 133.0(3) . 2_655 ?
C15 O3 Cu2 131.6(3) . . ?
C15 O4 Cu4 132.5(3) . 18_545 ?
Cu1 O5 Cu2 97.11(11) . . ?
C16 O5 Cu1 117.3(5) . . ?
C16 O5 Cu2 137.8(5) . . ?
C16' O5 Cu1 142.0(12) . . ?
C16' O5 Cu2 112.5(11) . . ?
C16 O6 H6 109.5 . . ?
C16' O6' H6' 109.5 . . ?
Cu4 O7 Cu3 95.03(11) 17 17 ?
C20 O7 Cu3 130.0(3) . 17 ?
C20 O7 Cu4 130.0(3) . 17 ?
C20 O8 H8 109.5 . . ?
C20 O8' H8' 109.5 . . ?
C21 O9 Cu2 133.1(3) . . ?
C21 O10 Cu3 130.3(3) . . ?
C25 O11 Cu4 130.9(3) . . ?
C25 O12 Cu3 132.0(3) . 17 ?
C2 C1 Cu1 70.2(2) . . ?
C2 C1 Cu1 113.8(3) 3_665 . ?
C2 C1 C2 120.5(4) . 3_665 ?
C2 C1 C10 119.1(3) . . ?
C10 C1 Cu1 121.7(3) . . ?
C10 C1 C2 107.9(3) . 3_665 ?
C1 C2 Cu1 68.2(2) . . ?
C1 C2 Cu1 117.1(3) 2_655 . ?
C1 C2 C1 119.4(4) . 2_655 ?
C1 C2 C3 119.7(3) . . ?
C3 C2 Cu1 120.9(3) . . ?
C3 C2 C1 107.5(3) . 2_655 ?
C2 C3 Cu2 120.5(3) . . ?
C2 C3 C8 107.7(3) . 18_545 ?
C4 C3 Cu2 68.5(2) . . ?
C4 C3 C2 119.5(3) . . ?
C4 C3 C8 119.7(3) . 18_545 ?
C8 C3 Cu2 117.1(3) 18_545 . ?
C3 C4 Cu2 69.8(2) . . ?
C3 C4 C6 120.4(3) . . ?
C3 C4 C9 119.2(3) . . ?
C6 C4 Cu2 114.1(3) . . ?
C9 C4 Cu2 121.8(3) . . ?
C9 C4 C6 107.9(3) . . ?
C6 C5 Cu3 69.6(2) . . ?
C6 C5 C7 120.2(3) . 18_545 ?
C6 C5 C9 119.3(3) . 18_545 ?
C7 C5 Cu3 114.9(3) 18_545 . ?
C9 C5 Cu3 122.1(3) 18_545 . ?
C9 C5 C7 107.3(3) 18_545 18_545 ?
C4 C6 Cu3 117.5(3) . . ?
C5 C6 Cu3 68.7(2) . . ?
C5 C6 C4 119.7(3) . . ?
C5 C6 C7 119.5(3) . . ?
C7 C6 Cu3 120.6(3) . . ?
C7 C6 C4 107.3(3) . . ?
C5 C7 Cu4 116.8(3) 17 . ?
C6 C7 Cu4 119.9(3) . . ?
C6 C7 C5 108.1(3) . 17 ?
C8 C7 Cu4 68.5(2) . . ?
C8 C7 C5 119.5(3) . 17 ?
C8 C7 C6 119.9(3) . . ?
C3 C8 Cu4 114.7(3) 17 . ?
C7 C8 Cu4 70.2(2) . . ?
C7 C8 C3 120.5(3) . 17 ?
C7 C8 C10 118.6(3) . 18_545 ?
C10 C8 Cu4 121.5(3) 18_545 . ?
C10 C8 C3 107.8(3) 18_545 17 ?
C5 C9 C4 109.2(3) 17 . ?
C10 C9 C4 121.2(3) . . ?
C10 C9 C5 121.2(3) . 17 ?
C1 C10 C8 108.9(3) . 17 ?
C9 C10 C1 121.3(3) . . ?
C9 C10 C8 121.4(3) . 17 ?
O1 C11 O2 124.6(4) . . ?
O1 C11 C12 117.6(4) . . ?
O2 C11 C12 117.7(4) . . ?
C11 C12 H12A 108.4 . . ?
C11 C12 H12B 108.4 . . ?
C11 C12 C13 115.5(4) . . ?
H12A C12 H12B 107.5 . . ?
C13 C12 H12A 108.4 . . ?
C13 C12 H12B 108.4 . . ?
C12 C13 H13A 108.7 . . ?
C12 C13 H13B 108.7 . . ?
H13A C13 H13B 107.6 . . ?
C14 C13 C12 114.3(4) . . ?
C14 C13 H13A 108.7 . . ?
C14 C13 H13B 108.7 . . ?
C13 C14 H14A 108.2 . . ?
C13 C14 H14B 108.2 . . ?
C13 C14 C15 116.4(4) . . ?
H14A C14 H14B 107.3 . . ?
C15 C14 H14A 108.2 . . ?
C15 C14 H14B 108.2 . . ?
O3 C15 O4 124.7(4) . . ?
O3 C15 C14 117.2(4) . . ?
O4 C15 C14 118.1(4) . . ?
O5 C16 O6 128.1(10) . . ?
O5 C16 C17 118.9(8) . . ?
O6 C16 C17 113.1(10) . . ?
O5 C16' O6' 130(2) . . ?
O5 C16' C17' 116.6(18) . . ?
O6' C16' C17' 113.2(18) . . ?
C16 C17 H17A 109.7 . . ?
C16 C17 H17B 109.7 . . ?
C16 C17 C18 109.9(7) . . ?
H17A C17 H17B 108.2 . . ?
C18 C17 H17A 109.7 . . ?
C18 C17 H17B 109.7 . . ?
C16' C17' H17C 109.0 . . ?
C16' C17' H17D 109.0 . . ?
C16' C17' C18' 113.0(16) . . ?
H17C C17' H17D 107.8 . . ?
C18' C17' H17C 109.0 . . ?
C18' C17' H17D 109.0 . . ?
C17 C18 H18A 108.6 . . ?
C17 C18 H18B 108.6 . . ?
H18A C18 H18B 107.6 . . ?
C19 C18 C17 114.5(6) . . ?
C19 C18 H18A 108.6 . . ?
C19 C18 H18B 108.6 . . ?
C17' C18' H18C 109.4 . . ?
C17' C18' H18D 109.4 . . ?
C17' C18' C19' 111.0(14) . . ?
H18C C18' H18D 108.0 . . ?
C19' C18' H18C 109.4 . . ?
C19' C18' H18D 109.4 . . ?
C18 C19 H19A 105.8 . . ?
C18 C19 H19B 105.8 . . ?
H19A C19 H19B 106.2 . . ?
C20 C19 C18 126.0(8) . . ?
C20 C19 H19A 105.8 . . ?
C20 C19 H19B 105.8 . . ?
C18' C19' H19C 108.4 . . ?
C18' C19' H19D 108.4 . . ?
H19C C19' H19D 107.4 . . ?
C20 C19' C18' 115.6(16) . . ?
C20 C19' H19C 108.4 . . ?
C20 C19' H19D 108.4 . . ?
O7 C20 O8 117.0(5) . . ?
O7 C20 O8' 113.9(6) . . ?
O7 C20 C19 131.3(6) . . ?
O7 C20 C19' 129.1(11) . . ?
C19 C20 O8 111.6(6) . . ?
C19' C20 O8' 116.8(11) . . ?
O9 C21 C22 117.5(4) . . ?
O10 C21 O9 125.5(4) . . ?
O10 C21 C22 117.0(4) . . ?
C21 C22 H22A 108.5 . . ?
C21 C22 H22B 108.5 . . ?
C21 C22 C23 115.2(4) . . ?
H22A C22 H22B 107.5 . . ?
C23 C22 H22A 108.5 . . ?
C23 C22 H22B 108.5 . . ?
C22 C23 H23A 108.4 . . ?
C22 C23 H23B 108.4 . . ?
C22 C23 C24 115.6(5) . . ?
H23A C23 H23B 107.4 . . ?
C24 C23 H23A 108.4 . . ?
C24 C23 H23B 108.4 . . ?
C23 C24 H24A 108.5 . . ?
C23 C24 H24B 108.5 . . ?
H24A C24 H24B 107.5 . . ?
C25 C24 C23 115.2(4) . . ?
C25 C24 H24A 108.5 . . ?
C25 C24 H24B 108.5 . . ?
O11 C25 C24 118.0(4) . . ?
O12 C25 O11 126.4(4) . . ?
O12 C25 C24 115.4(4) . . ?
C29 Cl1' Cl1' 153.9(4) . 13_556 ?
C35 C26 Cl1 123.8(3) . . ?
C35 C26 H26 120.0 . . ?
C35 C26 C27 120.0 . . ?
C27 C26 Cl1 116.2(3) . . ?
C27 C26 H26 120.0 . . ?
C26 C35 C30 120.0 . . ?
C26 C35 C34 124.0(4) . . ?
C30 C35 C34 116.0(4) . . ?
C29 C30 C35 120.0 . . ?
C31 C30 C35 121.4(4) . . ?
C31 C30 C29 118.6(4) . . ?
C30 C29 Cl1' 131.4(4) . . ?
C30 C29 H29 120.0 . . ?
C30 C29 C28 120.0 . . ?
C28 C29 Cl1' 108.5(4) . . ?
C28 C29 H29 120.0 . . ?
C29 C28 H28 120.0 . . ?
C27 C28 C29 120.0 . . ?
C27 C28 H28 120.0 . . ?
C26 C27 H27 120.0 . . ?
C28 C27 C26 120.0 . . ?
C28 C27 H27 120.0 . . ?
C30 C31 H31 120.8 . . ?
C30 C31 C32 118.5(6) . . ?
C32 C31 H31 120.8 . . ?
C31 C32 H32 117.7 . . ?
C33 C32 C31 124.6(7) . . ?
C33 C32 H32 117.7 . . ?
C32 C33 H33 122.1 . . ?
C32 C33 C34 115.7(6) . . ?
C34 C33 H33 122.1 . . ?
C35 C34 H34 118.1 . . ?
C33 C34 C35 123.8(6) . . ?
C33 C34 H34 118.1 . . ?

loop_
_geom_bond_atom_site_label_1
_geom_bond_atom_site_label_2
_geom_bond_distance
_geom_bond_site_symmetry_2
_geom_bond_publ_flag
Cu1 O1 1.946(3) . ?
Cu1 O2 1.981(3) 3_665 ?
Cu1 O5 2.328(3) . ?
Cu1 C1 2.003(4) . ?
Cu1 C2 2.029(4) . ?
Cu2 O3 1.950(3) . ?
Cu2 O5 2.398(4) . ?
Cu2 O9 1.950(3) . ?
Cu2 C3 2.019(4) . ?
Cu2 C4 2.001(4) . ?
Cu3 O7 2.409(3) 18_545 ?
Cu3 O10 1.925(3) . ?
Cu3 O12 1.951(3) 18_545 ?
Cu3 C5 2.005(4) . ?
Cu3 C6 2.017(4) . ?
Cu4 O4 1.997(4) 17 ?
Cu4 O7 2.350(3) 18_545 ?
Cu4 O11 1.934(4) . ?
Cu4 C7 2.042(4) . ?
Cu4 C8 2.019(4) . ?
O1 C11 1.248(5) . ?
O2 C11 1.262(5) . ?
O3 C15 1.254(5) . ?
O4 C15 1.260(6) . ?
O5 C16 1.275(14) . ?
O5 C16' 1.24(2) . ?
O6 H6 0.8200 . ?
O6 C16 1.306(12) . ?
O6' H6' 0.8200 . ?
O6' C16' 1.35(3) . ?
O7 C20 1.241(6) . ?
O8 H8 0.8200 . ?
O8 C20 1.426(9) . ?
O8' H8' 0.8200 . ?
O8' C20 1.447(10) . ?
O9 C21 1.260(5) . ?
O10 C21 1.253(6) . ?
O11 C25 1.252(6) . ?
O12 C25 1.247(6) . ?
C1 C2 1.433(5) . ?
C1 C2 1.481(5) 3_665 ?
C1 C10 1.453(5) . ?
C2 C3 1.474(5) . ?
C3 C4 1.431(5) . ?
C3 C8 1.477(5) 18_545 ?
C4 C6 1.478(5) . ?
C4 C9 1.457(5) . ?
C5 C6 1.434(5) . ?
C5 C7 1.485(5) 18_545 ?
C5 C9 1.446(5) 18_545 ?
C6 C7 1.467(5) . ?
C7 C8 1.432(5) . ?
C8 C10 1.460(5) 18_545 ?
C9 C10 1.379(5) . ?
C11 C12 1.520(6) . ?
C12 H12A 0.9700 . ?
C12 H12B 0.9700 . ?
C12 C13 1.534(6) . ?
C13 H13A 0.9700 . ?
C13 H13B 0.9700 . ?
C13 C14 1.511(7) . ?
C14 H14A 0.9700 . ?
C14 H14B 0.9700 . ?
C14 C15 1.516(6) . ?
C16 C17 1.505(13) . ?
C16' C17' 1.43(2) . ?
C17 H17A 0.9700 . ?
C17 H17B 0.9700 . ?
C17 C18 1.526(9) . ?
C17' H17C 0.9700 . ?
C17' H17D 0.9700 . ?
C17' C18' 1.52(2) . ?
C18 H18A 0.9700 . ?
C18 H18B 0.9700 . ?
C18 C19 1.463(12) . ?
C18' H18C 0.9700 . ?
C18' H18D 0.9700 . ?
C18' C19' 1.61(3) . ?
C19 H19A 0.9700 . ?
C19 H19B 0.9700 . ?
C19 C20 1.414(10) . ?
C19' H19C 0.9700 . ?
C19' H19D 0.9700 . ?
C19' C20 1.28(2) . ?
C21 C22 1.509(6) . ?
C22 H22A 0.9700 . ?
C22 H22B 0.9700 . ?
C22 C23 1.513(7) . ?
C23 H23A 0.9700 . ?
C23 H23B 0.9700 . ?
C23 C24 1.535(7) . ?
C24 H24A 0.9700 . ?
C24 H24B 0.9700 . ?
C24 C25 1.521(6) . ?
Cl1 C26 1.578(4) . ?
Cl1' Cl1' 2.397(7) 13_556 ?
Cl1' C29 1.428(5) . ?
C26 H26 0.9300 . ?
C26 C35 1.3900 . ?
C26 C27 1.3900 . ?
C35 C30 1.3900 . ?
C35 C34 1.431(7) . ?
C30 C29 1.3900 . ?
C30 C31 1.379(7) . ?
C29 H29 0.9300 . ?
C29 C28 1.3900 . ?
C28 H28 0.9300 . ?
C28 C27 1.3900 . ?
C27 H27 0.9300 . ?
C31 H31 0.9300 . ?
C31 C32 1.408(10) . ?
C32 H32 0.9300 . ?
C32 C33 1.325(10) . ?
C33 H33 0.9300 . ?
C33 C34 1.403(9) . ?
C34 H34 0.9300 . ?
